data_7054601
loop_
_publ_author_name
'Yu, Baoyi'
'Xie, Yu'
'Hamad, Fatma B.'
'Leus, Karen'
'Lyapkov, Alex A.'
'Van Hecke, Kristof'
'Verpoort, Francis'

_publ_section_title
;
 Synthesis and characterization of non-chelating ruthenium--indenylidene
 olefin metathesis catalysts derived from substituted
 1,1-diphenyl-2-propyn-1-ols
;
_journal_issue 3
_journal_name_full 'New J. Chem.'
_journal_page_first 1858
_journal_paper_doi 10.1039/C4NJ02034K
_journal_volume 39
_journal_year 2015
_chemical_formula_moiety 'C53 H80 Cl2 P2 Ru'
_chemical_formula_sum 'C53 H80 Cl2 P2 Ru'
_chemical_formula_weight 951.08
_chemical_name_systematic
;
 ?
;
_space_group_crystal_system trigonal
_space_group_IT_number 148
_space_group_name_Hall '-R 3'
_space_group_name_H-M_alt 'R -3'
_symmetry_space_group_name_Hall '-R 3'
_symmetry_space_group_name_H-M 'R -3 :H'
_atom_sites_solution_hydrogens geom
_atom_sites_solution_primary direct
_audit_creation_date 2014-05-16
_audit_creation_method
;
Olex2 1.2
(compiled 2014.03.20 svn.r2918 for OlexSys, GUI svn.r4816)
;
_audit_update_record
;
2014-05-27 deposited with the CCDC.
2014-12-17 downloaded from the CCDC.
;
_cell_angle_alpha 90
_cell_angle_beta 90
_cell_angle_gamma 120
_cell_formula_units_Z 18
_cell_length_a 47.1514(15)
_cell_length_b 47.1514(15)
_cell_length_c 13.6692(3)
_cell_measurement_reflns_used 8790
_cell_measurement_temperature 100.0(1)
_cell_measurement_theta_max 72.6930
_cell_measurement_theta_min 3.2030
_cell_volume 26318.6(13)
_computing_cell_refinement
;
CrysAlisPro, Agilent Technologies,
Version 1.171.37.31 (release 14-01-2014 CrysAlis171 .NET)
(compiled Jan 14 2014,18:38:05)
;
_computing_data_collection
;
CrysAlisPro, Agilent Technologies,
Version 1.171.37.31 (release 14-01-2014 CrysAlis171 .NET)
(compiled Jan 14 2014,18:38:05)
;
_computing_data_reduction
;
CrysAlisPro, Agilent Technologies,
Version 1.171.37.31 (release 14-01-2014 CrysAlis171 .NET)
(compiled Jan 14 2014,18:38:05)
;
_computing_molecular_graphics 'Olex2 (Dolomanov et al., 2009)'
_computing_publication_material 'Olex2 (Dolomanov et al., 2009)'
_computing_structure_refinement 'ShelXL (Sheldrick, 2008)'
_computing_structure_solution 'ShelXS (Sheldrick, 2008)'
_diffrn_ambient_temperature 100.0(1)
_diffrn_detector 'CCD plate'
_diffrn_detector_area_resol_mean 10.4839
_diffrn_detector_type Atlas
_diffrn_measured_fraction_theta_full 0.972
_diffrn_measured_fraction_theta_max 0.998
_diffrn_measurement_details
;
  1 omega  -68.00   -5.00   1.0000   15.0000
omega____ theta____ kappa____ phi______ frames
    -      -43.5000   55.0000  -45.0000 63

  2 omega   89.00  164.00   1.0000   15.0000
omega____ theta____ kappa____ phi______ frames
    -      111.0000  159.0000  -19.0000 75

  3 omega   34.00  111.00   1.0000   15.0000
omega____ theta____ kappa____ phi______ frames
    -      111.0000  -99.0000  -57.0000 77

  4 omega  -94.00  -55.00   1.0000    2.0000
omega____ theta____ kappa____ phi______ frames
    -      -41.6798 -159.0000  -52.0000 39

  5 omega   97.00  132.00   1.0000   15.0000
omega____ theta____ kappa____ phi______ frames
    -      111.0000  120.0000   22.0000 35

  6 omega  150.00  176.00   1.0000   15.0000
omega____ theta____ kappa____ phi______ frames
    -      111.0000  120.0000   22.0000 26

  7 omega  109.00  161.00   1.0000   15.0000
omega____ theta____ kappa____ phi______ frames
    -      111.0000  125.0000  150.0000 52

  8 omega   35.00   84.00   1.0000   15.0000
omega____ theta____ kappa____ phi______ frames
    -      111.0000  -30.0000  -30.0000 49

  9 omega   66.00   93.00   1.0000   15.0000
omega____ theta____ kappa____ phi______ frames
    -      111.0000  -45.0000    0.0000 27

 10 omega   37.00   86.00   1.0000   15.0000
omega____ theta____ kappa____ phi______ frames
    -      111.0000  -30.0000  -90.0000 49

 11 omega -115.00  -14.00   1.0000    2.0000
omega____ theta____ kappa____ phi______ frames
    -      -41.6798  -57.0000  -30.0000 101

 12 omega -116.00  -16.00   1.0000   15.0000
omega____ theta____ kappa____ phi______ frames
    -      -43.5000  -55.0000  171.0000 100

 13 omega   58.00  178.00   1.0000   15.0000
omega____ theta____ kappa____ phi______ frames
    -      111.0000   15.0000   90.0000 120

 14 omega   58.00  178.00   1.0000   15.0000
omega____ theta____ kappa____ phi______ frames
    -      111.0000   15.0000  -90.0000 120

 15 omega   82.00  178.00   1.0000   15.0000
omega____ theta____ kappa____ phi______ frames
    -      111.0000   61.0000  -30.0000 96

 16 omega   83.00  108.00   1.0000   15.0000
omega____ theta____ kappa____ phi______ frames
    -      111.0000   30.0000  150.0000 25

 17 omega   35.00   91.00   1.0000   15.0000
omega____ theta____ kappa____ phi______ frames
    -      111.0000  -30.0000   60.0000 56
;
_diffrn_measurement_device 'four-circle diffractometer'
_diffrn_measurement_device_type 'SuperNova, Dual, Cu at zero, Atlas'
_diffrn_measurement_method '\w scans'
_diffrn_orient_matrix_UB_11 -0.0135815000
_diffrn_orient_matrix_UB_12 0.0219861000
_diffrn_orient_matrix_UB_13 0.0347959000
_diffrn_orient_matrix_UB_21 -0.0248563000
_diffrn_orient_matrix_UB_22 -0.0279229000
_diffrn_orient_matrix_UB_23 0.0657520000
_diffrn_orient_matrix_UB_31 0.0249007000
_diffrn_orient_matrix_UB_32 0.0126469000
_diffrn_orient_matrix_UB_33 0.0846739000
_diffrn_radiation_monochromator mirror
_diffrn_radiation_probe x-ray
_diffrn_radiation_type CuK\a
_diffrn_radiation_wavelength 1.54184
_diffrn_reflns_av_R_equivalents 0.1012
_diffrn_reflns_av_unetI/netI 0.0995
_diffrn_reflns_Laue_measured_fraction_full 0.998
_diffrn_reflns_Laue_measured_fraction_max 0.998
_diffrn_reflns_limit_h_max 56
_diffrn_reflns_limit_h_min -55
_diffrn_reflns_limit_k_max 56
_diffrn_reflns_limit_k_min -56
_diffrn_reflns_limit_l_max 16
_diffrn_reflns_limit_l_min -15
_diffrn_reflns_number 54435
_diffrn_reflns_point_group_measured_fraction_full 0.972
_diffrn_reflns_point_group_measured_fraction_max 0.998
_diffrn_reflns_theta_full 67.684
_diffrn_reflns_theta_max 66.601
_diffrn_reflns_theta_min 3.247
_diffrn_source 'sealed X-ray tube'
_diffrn_source_type 'SuperNova (Cu) X-ray Source'
_exptl_absorpt_coefficient_mu 3.731
_exptl_absorpt_correction_T_max 0.915
_exptl_absorpt_correction_T_min 0.527
_exptl_absorpt_correction_type gaussian
_exptl_absorpt_process_details
;
CrysAlisPro, Agilent Technologies,
Version 1.171.37.31 (release 14-01-2014 CrysAlis171 .NET)
(compiled Jan 14 2014,18:38:05)
Numerical absorption correction based on gaussian integration over
            a multifaceted crystal model
Empirical absorption correction using spherical harmonics,
 implemented in SCALE3 ABSPACK scaling algorithm.
;
_exptl_crystal_colour red
_exptl_crystal_colour_primary red
_exptl_crystal_density_diffrn 1.080
_exptl_crystal_description needle
_exptl_crystal_F_000 9108
_exptl_crystal_size_max 0.4192
_exptl_crystal_size_mid 0.0443
_exptl_crystal_size_min 0.0318
_refine_diff_density_max 2.128
_refine_diff_density_min -0.648
_refine_diff_density_rms 0.096
_refine_ls_extinction_coef 0.0000054(7)
_refine_ls_extinction_expression Fc^*^=kFc[1+0.001xFc^2^\l^3^/sin(2\q)]^-1/4^
_refine_ls_extinction_method SHELXL
_refine_ls_goodness_of_fit_ref 1.049
_refine_ls_hydrogen_treatment constr
_refine_ls_matrix_type full
_refine_ls_number_parameters 682
_refine_ls_number_reflns 10305
_refine_ls_number_restraints 698
_refine_ls_restrained_S_all 1.062
_refine_ls_R_factor_all 0.0967
_refine_ls_R_factor_gt 0.0720
_refine_ls_shift/su_max 0.000
_refine_ls_shift/su_mean 0.000
_refine_ls_structure_factor_coef Fsqd
_refine_ls_weighting_details 'w=1/[\s^2^(Fo^2^)+300.0000P] where P=(Fo^2^+2Fc^2^)/3'
_refine_ls_weighting_scheme calc
_refine_ls_wR_factor_gt 0.1589
_refine_ls_wR_factor_ref 0.1715
_reflns_Friedel_coverage 0.000
_reflns_number_gt 7324
_reflns_number_total 10305
_reflns_threshold_expression 'I > 2\s(I)'
_cod_data_source_file c4nj02034k2.cif
_cod_data_source_block fv083
_cod_depositor_comments 'Adding full bibliography for 7054596--7054603.cif.'
_cod_original_cell_volume 26319(2)
_cod_database_code 7054601
_shelxl_version_number 2013-4
_chemical_oxdiff_formula 'Ru1 P2 Cl2 C40 H60'
_shelx_space_group_comment
;
The symmetry employed for this shelxl refinement is uniquely defined
by the following loop, which should always be used as a source of
symmetry information in preference to the above space-group names.
They are only intended as comments.
;
_reflns_odcompleteness_completeness 99.90
_reflns_odcompleteness_iscentric 1
_reflns_odcompleteness_theta 66.97
_olex2_refinement_description
;
1. Fixed Uiso
 At 1.2 times of:
  All C(H) groups, All C(H,H) groups
 At 1.5 times of:
  All C(H,H,H) groups
2. Restrained distances
 C2A-C3A
 1.42 with sigma of 0.01
 C3A-C4A
 1.42 with sigma of 0.01
 C4A-C9A
 1.44 with sigma of 0.01
 C9A-C1A
 1.43 with sigma of 0.01
 C1A-C2A
 1.44 with sigma of 0.01
 C4A-C5A
 1.42 with sigma of 0.01
 C5A-C6A
 1.36 with sigma of 0.01
 C6A-C7A
 1.41 with sigma of 0.01
 C7A-C8A
 1.37 with sigma of 0.01
 C8A-C9A
 1.42 with sigma of 0.01
 C2B-C3B
 1.42 with sigma of 0.01
 C3B-C4B
 1.42 with sigma of 0.01
 C4B-C9B
 1.44 with sigma of 0.01
 C9B-C1B
 1.43 with sigma of 0.01
 C1B-C2B
 1.44 with sigma of 0.01
 C4B-C5B
 1.42 with sigma of 0.01
 C5B-C6B
 1.36 with sigma of 0.01
 C6B-C7B
 1.41 with sigma of 0.01
 C7B-C8B
 1.37 with sigma of 0.01
 C8B-C9B
 1.42 with sigma of 0.01
 C10B-C11B = C11B-C12B = C12B-C13B = C13B-C14B
 1.39 with sigma of 0.01
 C14B-C15B = C15B-C10B
 1.39 with sigma of 0.01
 C10A-C11A = C11A-C12A = C12A-C13A = C13A-C14A
 1.39 with sigma of 0.01
 C14A-C15A = C15A-C10A
 1.39 with sigma of 0.01
 C11A-C16A = C15A-C17A
 1.5 with sigma of 0.01
 C11B-C16B = C15B-C17B
 1.5 with sigma of 0.01
 C2A-C4A
 2.3 with sigma of 0.02
 C3A-C9A
 2.32 with sigma of 0.02
 C4A-C1A
 2.32 with sigma of 0.02
 C9A-C2A
 2.31 with sigma of 0.02
 C1A-C3A
 2.31 with sigma of 0.02
 C4A-C6A
 2.39 with sigma of 0.02
 C5A-C7A
 2.42 with sigma of 0.02
 C6A-C8A
 2.42 with sigma of 0.02
 C7A-C9A
 2.39 with sigma of 0.02
 C8A-C4A
 2.7 with sigma of 0.02
 C9A-C5A
 2.47 with sigma of 0.02
 C2B-C4B
 2.3 with sigma of 0.02
 C3B-C9B
 2.32 with sigma of 0.02
 C4B-C1B
 2.32 with sigma of 0.02
 C9B-C2B
 2.31 with sigma of 0.02
 C1B-C3B
 2.31 with sigma of 0.02
 C4B-C6B
 2.39 with sigma of 0.02
 C5B-C7B
 2.42 with sigma of 0.02
 C6B-C8B
 2.42 with sigma of 0.02
 C7B-C9B
 2.39 with sigma of 0.02
 C8B-C4B
 2.7 with sigma of 0.02
 C9B-C5B
 2.47 with sigma of 0.02
 C10B-C12B = C11B-C13B = C12B-C14B = C13B-C15B = C14B-C10B
 2.4 with sigma of 0.02
 C10A-C12A = C11A-C13A = C12A-C14A = C13A-C15A = C14A-C10A
 2.4 with sigma of 0.02
3. Restrained planarity
 C1A, C2A, C3A, C4A, C5A, C6A, C7A, C8A, C9A
 with sigma of 0.01
 C1B, C2B, C3B, C4B, C5B, C6B, C7B, C8B, C9B
 with sigma of 0.01
 C3B, C10B, C11B, C12B, C13B, C14B, C15B, C16B, C17B
 with sigma of 0.01
 C3A, C10A, C11A, C12A, C13A, C14A, C15A, C16A, C17A
 with sigma of 0.01
4. Uiso/Uaniso restraints and constraints
All non-hydrogen atoms have similar U: within 1.7A with sigma of 0.01 and sigma
for terminal atoms of 0.02
5. Others
 Sof(C1B)=Sof(C2B)=Sof(H2B)=Sof(C3B)=Sof(C4B)=Sof(C5B)=Sof(H5B)=Sof(C6B)=
 Sof(H6B)=Sof(C7B)=Sof(H7B)=Sof(C8B)=Sof(H8B)=Sof(C9B)=Sof(C10B)=Sof(C11B)=
 Sof(C12B)=Sof(H12B)=Sof(C13B)=Sof(H13B)=Sof(C14B)=Sof(H14B)=Sof(C15B)=
 Sof(C16B)=Sof(H16D)=Sof(H16E)=Sof(H16F)=Sof(C17B)=Sof(H17D)=Sof(H17E)=
 Sof(H17F)=1-FVAR(1)
 Sof(C1A)=Sof(C2A)=Sof(H2A)=Sof(C3A)=Sof(C4A)=Sof(C5A)=Sof(H5A)=Sof(C6A)=
 Sof(H6A)=Sof(C7A)=Sof(H7A)=Sof(C8A)=Sof(H8A)=Sof(C9A)=Sof(C10A)=Sof(C11A)=
 Sof(C12A)=Sof(H12A)=Sof(C13A)=Sof(H13A)=Sof(C14A)=Sof(H14A)=Sof(C15A)=
 Sof(C16A)=Sof(H16A)=Sof(H16B)=Sof(H16C)=Sof(C17A)=Sof(H17A)=Sof(H17B)=
 Sof(H17C)=FVAR(1)
6.a Ternary CH refined with riding coordinates:
 C42(H42), C24(H24), C18(H18), C30(H30), C36(H36), C48(H48)
6.b Secondary CH2 refined with riding coordinates:
 C25(H25A,H25B), C26(H26A,H26B), C29(H29A,H29B), C27(H27A,H27B), C28(H28A,
 H28B), C23(H23A,H23B), C21(H21A,H21B), C22(H22A,H22B), C19(H19A,H19B),
 C20(H20A,H20B), C31(H31A,H31B), C35(H35A,H35B), C32(H32A,H32B), C33(H33A,H33B),
  C34(H34A,H34B), C41(H41A,H41B), C40(H40A,H40B), C37(H37A,H37B), C39(H39A,
 H39B), C38(H38A,H38B), C53(H53A,H53B), C49(H49A,H49B), C51(H51A,H51B),
 C52(H52A,H52B), C50(H50A,H50B), C45(H45A,H45B), C47(H47A,H47B), C46(H46A,H46B),
  C43(H43A,H43B), C44(H44A,H44B)
6.c Aromatic/amide H refined with riding coordinates:
 C2A(H2A), C5A(H5A), C6A(H6A), C7A(H7A), C8A(H8A), C12A(H12A), C13A(H13A),
 C14A(H14A), C2B(H2B), C5B(H5B), C6B(H6B), C7B(H7B), C8B(H8B), C12B(H12B),
 C13B(H13B), C14B(H14B)
6.d Idealised Me refined as rotating group:
 C16A(H16A,H16B,H16C), C17A(H17A,H17B,H17C), C16B(H16D,H16E,H16F), C17B(H17D,
 H17E,H17F)
;
_olex2_exptl_crystal_mounting_method 'mounted on a nylon loop'

loop_
_space_group_symop_operation_xyz
'x, y, z'
'-y, x-y, z'
'-x+y, -x, z'
'x+2/3, y+1/3, z+1/3'
'-y+2/3, x-y+1/3, z+1/3'
'-x+y+2/3, -x+1/3, z+1/3'
'x+1/3, y+2/3, z+2/3'
'-y+1/3, x-y+2/3, z+2/3'
'-x+y+1/3, -x+2/3, z+2/3'
'-x, -y, -z'
'y, -x+y, -z'
'x-y, x, -z'
'-x+2/3, -y+1/3, -z+1/3'
'y+2/3, -x+y+1/3, -z+1/3'
'x-y+2/3, x+1/3, -z+1/3'
'-x+1/3, -y+2/3, -z+2/3'
'y+1/3, -x+y+2/3, -z+2/3'
'x-y+1/3, x+2/3, -z+2/3'

loop_
_atom_site_label
_atom_site_type_symbol
_atom_site_fract_x
_atom_site_fract_y
_atom_site_fract_z
_atom_site_U_iso_or_equiv
_atom_site_adp_type
_atom_site_occupancy
_atom_site_site_symmetry_order
_atom_site_calc_flag
_atom_site_refinement_flags_posn
_atom_site_refinement_flags_occupancy
_atom_site_disorder_assembly
_atom_site_disorder_group
C1A C 0.4529(3) 0.1252(3) 0.4393(9) 0.060(3) Uani 0.434(4) 1 d D P A 1
C2A C 0.4836(3) 0.1552(3) 0.4398(10) 0.066(3) Uani 0.434(4) 1 d D P A 1
H2A H 0.4923 0.1697 0.4939 0.080 Uiso 0.434(4) 1 calc R P A 1
C3A C 0.4988(3) 0.1600(3) 0.3484(10) 0.080(3) Uani 0.434(4) 1 d D P A 1
C4A C 0.4782(3) 0.1331(3) 0.2869(8) 0.076(3) Uani 0.434(4) 1 d D P A 1
C5A C 0.4805(3) 0.1244(3) 0.1889(9) 0.076(3) Uani 0.434(4) 1 d D P A 1
H5A H 0.4992 0.1383 0.1506 0.091 Uiso 0.434(4) 1 calc R P A 1
C6A C 0.4561(3) 0.0964(3) 0.1501(9) 0.074(4) Uani 0.434(4) 1 d D P A 1
H6A H 0.4579 0.0909 0.0844 0.089 Uiso 0.434(4) 1 calc R P A 1
C7A C 0.4280(3) 0.0750(3) 0.2047(8) 0.056(3) Uani 0.434(4) 1 d D P A 1
H7A H 0.4116 0.0556 0.1742 0.067 Uiso 0.434(4) 1 calc R P A 1
C8A C 0.4234(3) 0.0810(3) 0.3001(8) 0.050(3) Uani 0.434(4) 1 d D P A 1
H8A H 0.4043 0.0665 0.3359 0.060 Uiso 0.434(4) 1 calc R P A 1
C9A C 0.4491(2) 0.1107(2) 0.3423(8) 0.059(3) Uani 0.434(4) 1 d D P A 1
C10A C 0.5305(4) 0.1878(3) 0.3051(9) 0.099(4) Uani 0.434(4) 1 d D P A 1
C11A C 0.5594(4) 0.1887(4) 0.3334(9) 0.118(4) Uani 0.434(4) 1 d D P A 1
C12A C 0.5888(4) 0.2137(4) 0.2959(12) 0.125(6) Uani 0.434(4) 1 d D P A 1
H12A H 0.6087 0.2146 0.3146 0.150 Uiso 0.434(4) 1 calc R P A 1
C13A C 0.5902(4) 0.2373(4) 0.2322(12) 0.123(6) Uani 0.434(4) 1 d D P A 1
H13A H 0.6106 0.2541 0.2077 0.147 Uiso 0.434(4) 1 calc R P A 1
C14A C 0.5613(5) 0.2360(4) 0.2052(11) 0.117(6) Uani 0.434(4) 1 d D P A 1
H14A H 0.5617 0.2519 0.1617 0.141 Uiso 0.434(4) 1 calc R P A 1
C15A C 0.5316(4) 0.2113(4) 0.2419(11) 0.107(5) Uani 0.434(4) 1 d D P A 1
C16A C 0.5574(5) 0.1626(5) 0.4026(12) 0.109(7) Uani 0.434(4) 1 d D P A 1
H16A H 0.5772 0.1609 0.3960 0.163 Uiso 0.434(4) 1 calc GR P A 1
H16B H 0.5382 0.1415 0.3865 0.163 Uiso 0.434(4) 1 calc GR P A 1
H16C H 0.5556 0.1686 0.4701 0.163 Uiso 0.434(4) 1 calc GR P A 1
C17A C 0.4992(6) 0.2079(9) 0.217(2) 0.142(10) Uani 0.434(4) 1 d D P A 1
H17A H 0.5026 0.2278 0.1838 0.213 Uiso 0.434(4) 1 calc GR P A 1
H17B H 0.4867 0.2048 0.2775 0.213 Uiso 0.434(4) 1 calc GR P A 1
H17C H 0.4870 0.1889 0.1743 0.213 Uiso 0.434(4) 1 calc GR P A 1
C1B C 0.4587(2) 0.1324(2) 0.4561(8) 0.052(2) Uani 0.566(4) 1 d D P A 2
C2B C 0.4476(2) 0.1259(2) 0.3554(8) 0.073(3) Uani 0.566(4) 1 d D P A 2
H2B H 0.4253 0.1130 0.3363 0.088 Uiso 0.566(4) 1 calc R P A 2
C3B C 0.4741(2) 0.1409(3) 0.2892(8) 0.072(3) Uani 0.566(4) 1 d D P A 2
C4B C 0.5029(2) 0.1576(2) 0.3468(8) 0.083(3) Uani 0.566(4) 1 d D P A 2
C5B C 0.5367(3) 0.1769(3) 0.3238(10) 0.109(4) Uani 0.566(4) 1 d D P A 2
H5B H 0.5434 0.1805 0.2573 0.130 Uiso 0.566(4) 1 calc R P A 2
C6B C 0.5599(3) 0.1903(3) 0.3960(10) 0.127(5) Uani 0.566(4) 1 d D P A 2
H6B H 0.5823 0.2031 0.3783 0.153 Uiso 0.566(4) 1 calc R P A 2
C7B C 0.5513(3) 0.1855(3) 0.4962(10) 0.132(5) Uani 0.566(4) 1 d D P A 2
H7B H 0.5681 0.1951 0.5442 0.158 Uiso 0.566(4) 1 calc R P A 2
C8B C 0.5190(3) 0.1670(3) 0.5256(9) 0.113(5) Uani 0.566(4) 1 d D P A 2
H8B H 0.5133 0.1638 0.5930 0.136 Uiso 0.566(4) 1 calc R P A 2
C9B C 0.4941(2) 0.1527(2) 0.4500(8) 0.073(3) Uani 0.566(4) 1 d D P A 2
C10B C 0.47234(17) 0.1440(3) 0.1785(9) 0.084(3) Uani 0.566(4) 1 d D P A 2
C11B C 0.4826(2) 0.1731(3) 0.1264(9) 0.101(4) Uani 0.566(4) 1 d D P A 2
C12B C 0.4805(3) 0.1749(3) 0.0234(9) 0.114(5) Uani 0.566(4) 1 d D P A 2
H12B H 0.4878 0.1954 -0.0078 0.137 Uiso 0.566(4) 1 calc R P A 2
C13B C 0.4679(3) 0.1471(4) -0.0297(9) 0.126(5) Uani 0.566(4) 1 d D P A 2
H13B H 0.4660 0.1472 -0.0989 0.151 Uiso 0.566(4) 1 calc R P A 2
C14B C 0.4578(3) 0.1181(4) 0.0223(9) 0.122(5) Uani 0.566(4) 1 d D P A 2
H14B H 0.4490 0.0985 -0.0147 0.147 Uiso 0.566(4) 1 calc R P A 2
C15B C 0.4594(2) 0.1153(3) 0.1234(9) 0.090(4) Uani 0.566(4) 1 d D P A 2
C16B C 0.4968(4) 0.2046(5) 0.1826(19) 0.128(7) Uani 0.566(4) 1 d D P A 2
H16D H 0.4793 0.2054 0.2194 0.192 Uiso 0.566(4) 1 calc GR P A 2
H16E H 0.5068 0.2231 0.1371 0.192 Uiso 0.566(4) 1 calc GR P A 2
H16F H 0.5134 0.2059 0.2282 0.192 Uiso 0.566(4) 1 calc GR P A 2
C17B C 0.4482(3) 0.0837(4) 0.1771(13) 0.095(5) Uani 0.566(4) 1 d D P A 2
H17D H 0.4269 0.0767 0.2078 0.143 Uiso 0.566(4) 1 calc GR P A 2
H17E H 0.4643 0.0868 0.2276 0.143 Uiso 0.566(4) 1 calc GR P A 2
H17F H 0.4461 0.0668 0.1309 0.143 Uiso 0.566(4) 1 calc GR P A 2
Ru1 Ru 0.42738(2) 0.11630(2) 0.55698(4) 0.04609(15) Uani 1 1 d . . . .
P1 P 0.43091(4) 0.06959(4) 0.61474(11) 0.0434(3) Uani 1 1 d . . . .
P2 P 0.41157(4) 0.15767(4) 0.54594(12) 0.0477(4) Uani 1 1 d . . . .
Cl1 Cl 0.37991(4) 0.08112(4) 0.46310(11) 0.0528(4) Uani 1 1 d . . . .
Cl2 Cl 0.46380(5) 0.14643(4) 0.68645(15) 0.0677(5) Uani 1 1 d . . . .
C42 C 0.3950(2) 0.1613(2) 0.4278(5) 0.0644(17) Uani 1 1 d . . . .
H42 H 0.3787 0.1383 0.4081 0.077 Uiso 1 1 calc R . . .
C24 C 0.41682(15) 0.03576(15) 0.5258(4) 0.0456(13) Uani 1 1 d . . . .
H24 H 0.3979 0.0352 0.4910 0.055 Uiso 1 1 calc R . . .
C25 C 0.40387(19) 0.00080(17) 0.5656(5) 0.0593(16) Uani 1 1 d . . . .
H25A H 0.4219 -0.0006 0.5982 0.071 Uiso 1 1 calc R . . .
H25B H 0.3866 -0.0042 0.6148 0.071 Uiso 1 1 calc R . . .
C26 C 0.38994(18) -0.02428(18) 0.4829(6) 0.0610(17) Uani 1 1 d . . . .
H26A H 0.3830 -0.0463 0.5099 0.073 Uiso 1 1 calc R . . .
H26B H 0.3703 -0.0246 0.4558 0.073 Uiso 1 1 calc R . . .
C29 C 0.44245(19) 0.04251(19) 0.4462(5) 0.069(2) Uani 1 1 d . . . .
H29A H 0.4504 0.0647 0.4188 0.083 Uiso 1 1 calc R . . .
H29B H 0.4614 0.0420 0.4757 0.083 Uiso 1 1 calc R . . .
C27 C 0.4141(2) -0.0171(2) 0.4019(6) 0.075(2) Uani 1 1 d . . . .
H27A H 0.4031 -0.0327 0.3475 0.089 Uiso 1 1 calc R . . .
H27B H 0.4321 -0.0204 0.4262 0.089 Uiso 1 1 calc R . . .
C28 C 0.4283(2) 0.0174(2) 0.3643(6) 0.090(3) Uani 1 1 d . . . .
H28A H 0.4109 0.0196 0.3303 0.108 Uiso 1 1 calc R . . .
H28B H 0.4457 0.0219 0.3162 0.108 Uiso 1 1 calc R . . .
C18 C 0.47056(15) 0.07924(17) 0.6675(5) 0.0512(14) Uani 1 1 d . . . .
H18 H 0.4747 0.0954 0.7206 0.061 Uiso 1 1 calc R . . .
C23 C 0.49986(17) 0.0967(2) 0.5980(6) 0.071(2) Uani 1 1 d . . . .
H23A H 0.4992 0.1151 0.5651 0.086 Uiso 1 1 calc R . . .
H23B H 0.4988 0.0813 0.5473 0.086 Uiso 1 1 calc R . . .
C21 C 0.53328(19) 0.0821(2) 0.7121(6) 0.078(2) Uani 1 1 d . . . .
H21A H 0.5340 0.0667 0.6643 0.093 Uiso 1 1 calc R . . .
H21B H 0.5535 0.0914 0.7522 0.093 Uiso 1 1 calc R . . .
C22 C 0.53198(19) 0.1099(2) 0.6574(6) 0.085(2) Uani 1 1 d . . . .
H22A H 0.5509 0.1207 0.6125 0.102 Uiso 1 1 calc R . . .
H22B H 0.5335 0.1264 0.7051 0.102 Uiso 1 1 calc R . . .
C19 C 0.47208(18) 0.0510(2) 0.7182(7) 0.074(2) Uani 1 1 d . . . .
H19A H 0.4530 0.0393 0.7623 0.088 Uiso 1 1 calc R . . .
H19B H 0.4711 0.0352 0.6685 0.088 Uiso 1 1 calc R . . .
C20 C 0.50375(18) 0.0641(2) 0.7772(6) 0.076(2) Uani 1 1 d . . . .
H20A H 0.5042 0.0790 0.8289 0.091 Uiso 1 1 calc R . . .
H20B H 0.5044 0.0456 0.8094 0.091 Uiso 1 1 calc R . . .
C30 C 0.40257(15) 0.05026(16) 0.7194(4) 0.0466(13) Uani 1 1 d . . . .
H30 H 0.4020 0.0291 0.7328 0.056 Uiso 1 1 calc R . . .
C31 C 0.36751(15) 0.04133(16) 0.6928(4) 0.0477(13) Uani 1 1 d . . . .
H31A H 0.3608 0.0283 0.6318 0.057 Uiso 1 1 calc R . . .
H31B H 0.3666 0.0616 0.6811 0.057 Uiso 1 1 calc R . . .
C35 C 0.41282(17) 0.06974(17) 0.8151(5) 0.0555(15) Uani 1 1 d . . . .
H35A H 0.4127 0.0905 0.8065 0.067 Uiso 1 1 calc R . . .
H35B H 0.4354 0.0752 0.8325 0.067 Uiso 1 1 calc R . . .
C32 C 0.34371(16) 0.02155(17) 0.7754(5) 0.0512(14) Uani 1 1 d . . . .
H32A H 0.3428 0.0002 0.7823 0.061 Uiso 1 1 calc R . . .
H32B H 0.3215 0.0172 0.7587 0.061 Uiso 1 1 calc R . . .
C33 C 0.35456(17) 0.04024(17) 0.8728(5) 0.0554(15) Uani 1 1 d . . . .
H33A H 0.3527 0.0602 0.8684 0.066 Uiso 1 1 calc R . . .
H33B H 0.3398 0.0263 0.9257 0.066 Uiso 1 1 calc R . . .
C34 C 0.38931(17) 0.04977(18) 0.8979(5) 0.0587(16) Uani 1 1 d . . . .
H34A H 0.3907 0.0298 0.9097 0.070 Uiso 1 1 calc R . . .
H34B H 0.3959 0.0629 0.9588 0.070 Uiso 1 1 calc R . . .
C36 C 0.44295(19) 0.19842(17) 0.5925(6) 0.0678(19) Uani 1 1 d . . . .
H36 H 0.4508 0.1934 0.6544 0.081 Uiso 1 1 calc R . . .
C41 C 0.4330(2) 0.2227(2) 0.6229(8) 0.093(3) Uani 1 1 d . . . .
H41A H 0.4138 0.2119 0.6666 0.111 Uiso 1 1 calc R . . .
H41B H 0.4268 0.2307 0.5645 0.111 Uiso 1 1 calc R . . .
C40 C 0.4608(2) 0.2513(2) 0.6755(8) 0.096(3) Uani 1 1 d . . . .
H40A H 0.4538 0.2673 0.6920 0.115 Uiso 1 1 calc R . . .
H40B H 0.4651 0.2434 0.7376 0.115 Uiso 1 1 calc R . . .
C37 C 0.4732(2) 0.2155(2) 0.5304(8) 0.116(3) Uani 1 1 d . . . .
H37A H 0.4683 0.2240 0.4703 0.139 Uiso 1 1 calc R . . .
H37B H 0.4802 0.1997 0.5107 0.139 Uiso 1 1 calc R . . .
C39 C 0.4917(3) 0.2682(2) 0.6177(9) 0.113(3) Uani 1 1 d . . . .
H39A H 0.4885 0.2788 0.5596 0.136 Uiso 1 1 calc R . . .
H39B H 0.5094 0.2853 0.6582 0.136 Uiso 1 1 calc R . . .
C38 C 0.5011(3) 0.2441(2) 0.5866(10) 0.133(4) Uani 1 1 d . . . .
H38A H 0.5067 0.2354 0.6449 0.160 Uiso 1 1 calc R . . .
H38B H 0.5207 0.2550 0.5443 0.160 Uiso 1 1 calc R . . .
C48 C 0.37687(16) 0.14629(15) 0.6303(5) 0.0494(14) Uani 1 1 d . . . .
H48 H 0.3727 0.1651 0.6313 0.059 Uiso 1 1 calc R . . .
C53 C 0.38461(19) 0.14145(19) 0.7343(5) 0.0650(18) Uani 1 1 d . . . .
H53A H 0.4047 0.1613 0.7561 0.078 Uiso 1 1 calc R . . .
H53B H 0.3888 0.1229 0.7364 0.078 Uiso 1 1 calc R . . .
C49 C 0.34465(17) 0.11578(17) 0.5973(5) 0.0592(16) Uani 1 1 d . . . .
H49A H 0.3390 0.1193 0.5304 0.071 Uiso 1 1 calc R . . .
H49B H 0.3477 0.0965 0.5958 0.071 Uiso 1 1 calc R . . .
C51 C 0.32465(18) 0.10530(17) 0.7720(5) 0.0584(16) Uani 1 1 d . . . .
H51A H 0.3263 0.0852 0.7774 0.070 Uiso 1 1 calc R . . .
H51B H 0.3068 0.1028 0.8157 0.070 Uiso 1 1 calc R . . .
C52 C 0.35662(19) 0.13464(19) 0.8039(5) 0.071(2) Uani 1 1 d . . . .
H52A H 0.3622 0.1307 0.8704 0.085 Uiso 1 1 calc R . . .
H52B H 0.3539 0.1541 0.8068 0.085 Uiso 1 1 calc R . . .
C50 C 0.31660(18) 0.10926(18) 0.6677(5) 0.0606(17) Uani 1 1 d . . . .
H50A H 0.3122 0.1277 0.6642 0.073 Uiso 1 1 calc R . . .
H50B H 0.2965 0.0891 0.6471 0.073 Uiso 1 1 calc R . . .
C45 C 0.3846(2) 0.1896(2) 0.2458(6) 0.076(2) Uani 1 1 d . . . .
H45A H 0.3728 0.1854 0.1829 0.091 Uiso 1 1 calc R . . .
H45B H 0.3993 0.2135 0.2526 0.091 Uiso 1 1 calc R . . .
C47 C 0.3762(2) 0.1798(2) 0.4273(6) 0.0741(19) Uani 1 1 d . . . .
H47A H 0.3591 0.1708 0.4786 0.089 Uiso 1 1 calc R . . .
H47B H 0.3914 0.2032 0.4425 0.089 Uiso 1 1 calc R . . .
C46 C 0.3604(2) 0.1772(2) 0.3289(6) 0.081(2) Uani 1 1 d . . . .
H46A H 0.3439 0.1539 0.3166 0.097 Uiso 1 1 calc R . . .
H46B H 0.3488 0.1898 0.3308 0.097 Uiso 1 1 calc R . . .
C43 C 0.4200(2) 0.1748(3) 0.3451(6) 0.089(2) Uani 1 1 d . . . .
H43A H 0.4362 0.1980 0.3592 0.107 Uiso 1 1 calc R . . .
H43B H 0.4319 0.1625 0.3426 0.107 Uiso 1 1 calc R . . .
C44 C 0.4045(3) 0.1727(3) 0.2459(6) 0.095(2) Uani 1 1 d . . . .
H44A H 0.4219 0.1829 0.1958 0.114 Uiso 1 1 calc R . . .
H44B H 0.3902 0.1494 0.2281 0.114 Uiso 1 1 calc R . . .

loop_
_atom_site_aniso_label
_atom_site_aniso_U_11
_atom_site_aniso_U_22
_atom_site_aniso_U_33
_atom_site_aniso_U_23
_atom_site_aniso_U_13
_atom_site_aniso_U_12
C1A 0.066(5) 0.075(5) 0.046(5) 0.007(5) -0.004(5) 0.040(5)
C2A 0.065(5) 0.089(5) 0.050(5) 0.001(4) 0.007(4) 0.042(4)
C3A 0.071(4) 0.103(5) 0.054(4) 0.001(4) 0.014(4) 0.034(4)
C4A 0.071(4) 0.098(5) 0.049(4) 0.002(4) 0.015(4) 0.034(4)
C5A 0.073(5) 0.098(6) 0.045(5) 0.001(5) 0.014(4) 0.034(5)
C6A 0.075(6) 0.095(7) 0.043(6) -0.002(6) 0.018(5) 0.034(6)
C7A 0.070(6) 0.071(6) 0.036(6) 0.002(5) 0.012(5) 0.042(6)
C8A 0.066(6) 0.064(6) 0.034(6) 0.003(5) 0.001(5) 0.042(5)
C9A 0.063(4) 0.081(5) 0.040(4) 0.002(4) 0.011(4) 0.042(4)
C10A 0.080(5) 0.116(6) 0.068(5) 0.004(5) 0.012(5) 0.026(5)
C11A 0.083(6) 0.139(7) 0.081(6) -0.001(6) 0.014(6) 0.017(6)
C12A 0.091(8) 0.139(9) 0.099(9) -0.002(8) 0.018(8) 0.023(8)
C13A 0.102(9) 0.128(10) 0.103(10) 0.000(8) 0.019(9) 0.031(9)
C14A 0.106(9) 0.115(9) 0.097(9) 0.006(8) 0.018(8) 0.030(8)
C15A 0.097(8) 0.109(8) 0.084(8) 0.010(7) 0.017(7) 0.027(7)
C16A 0.070(10) 0.149(13) 0.093(12) -0.006(11) 0.006(9) 0.044(10)
C17A 0.136(13) 0.119(12) 0.102(16) 0.031(12) 0.017(12) 0.013(12)
C1B 0.066(5) 0.067(5) 0.042(5) -0.006(4) 0.002(4) 0.046(4)
C2B 0.070(4) 0.092(5) 0.050(4) 0.007(4) 0.003(4) 0.035(4)
C3B 0.066(4) 0.099(5) 0.047(4) 0.008(4) 0.012(3) 0.038(4)
C4B 0.072(4) 0.105(4) 0.054(4) 0.003(4) 0.013(4) 0.030(4)
C5B 0.081(5) 0.131(6) 0.066(5) 0.003(5) 0.011(5) 0.016(5)
C6B 0.083(6) 0.154(7) 0.079(6) -0.002(7) 0.011(6) 0.011(6)
C7B 0.084(7) 0.162(9) 0.081(8) -0.001(8) 0.004(7) 0.011(7)
C8B 0.080(7) 0.143(8) 0.070(7) -0.002(7) 0.005(6) 0.021(7)
C9B 0.067(5) 0.100(5) 0.051(4) -0.002(4) 0.010(4) 0.041(4)
C10B 0.079(5) 0.106(5) 0.050(5) 0.002(4) 0.013(4) 0.033(4)
C11B 0.101(7) 0.114(7) 0.061(6) 0.011(6) 0.014(6) 0.033(6)
C12B 0.115(8) 0.128(9) 0.071(7) 0.006(7) 0.006(7) 0.040(7)
C13B 0.124(8) 0.138(9) 0.047(7) -0.014(7) -0.011(7) 0.014(8)
C14B 0.104(8) 0.145(9) 0.054(7) -0.022(7) -0.003(6) 0.014(7)
C15B 0.080(5) 0.111(6) 0.052(5) -0.008(5) 0.014(5) 0.029(5)
C16B 0.134(11) 0.115(11) 0.086(13) 0.034(10) 0.017(10) 0.025(10)
C17B 0.102(9) 0.098(9) 0.067(9) -0.013(8) 0.010(8) 0.036(8)
Ru1 0.0557(3) 0.0518(3) 0.0366(3) 0.0012(2) 0.0046(2) 0.0313(2)
P1 0.0498(9) 0.0545(9) 0.0336(8) 0.0011(6) 0.0035(6) 0.0317(7)
P2 0.0635(10) 0.0464(9) 0.0384(9) 0.0056(7) 0.0090(7) 0.0312(8)
Cl1 0.0779(10) 0.0525(8) 0.0319(7) -0.0045(6) -0.0101(7) 0.0356(8)
Cl2 0.0678(11) 0.0615(10) 0.0739(13) -0.0147(9) -0.0220(9) 0.0324(9)
C42 0.096(5) 0.078(4) 0.044(4) 0.011(3) 0.010(3) 0.062(4)
C24 0.054(3) 0.059(3) 0.035(3) -0.003(2) -0.001(2) 0.037(3)
C25 0.079(4) 0.061(4) 0.047(4) -0.001(3) 0.010(3) 0.042(3)
C26 0.069(4) 0.063(4) 0.060(4) -0.010(3) -0.005(3) 0.040(3)
C29 0.079(4) 0.079(4) 0.034(3) -0.017(3) 0.005(3) 0.029(4)
C27 0.087(5) 0.082(4) 0.046(4) -0.026(3) -0.008(3) 0.036(4)
C28 0.110(5) 0.088(5) 0.040(4) -0.024(4) 0.002(4) 0.025(4)
C18 0.051(3) 0.069(4) 0.041(3) -0.007(3) -0.004(3) 0.035(3)
C23 0.052(4) 0.108(5) 0.048(4) -0.002(4) -0.004(3) 0.036(4)
C21 0.062(4) 0.113(5) 0.069(5) -0.010(4) -0.014(3) 0.052(4)
C22 0.052(4) 0.124(6) 0.065(5) 0.004(4) -0.011(3) 0.033(4)
C19 0.061(4) 0.083(4) 0.086(5) 0.010(4) -0.013(4) 0.043(3)
C20 0.066(4) 0.100(5) 0.073(5) 0.011(4) -0.013(4) 0.051(4)
C30 0.057(3) 0.061(3) 0.032(3) 0.003(3) 0.005(2) 0.037(3)
C31 0.059(3) 0.062(3) 0.034(3) 0.005(3) 0.005(3) 0.039(3)
C35 0.063(4) 0.072(4) 0.032(3) 0.003(3) 0.004(3) 0.035(3)
C32 0.058(3) 0.065(4) 0.039(3) 0.007(3) 0.006(3) 0.037(3)
C33 0.071(4) 0.069(4) 0.038(3) 0.012(3) 0.013(3) 0.044(3)
C34 0.068(4) 0.078(4) 0.033(3) 0.008(3) 0.008(3) 0.039(3)
C36 0.073(4) 0.048(3) 0.077(5) -0.003(3) 0.012(4) 0.026(3)
C41 0.094(5) 0.059(4) 0.113(6) -0.019(4) 0.001(5) 0.029(4)
C40 0.101(5) 0.054(4) 0.113(6) -0.020(4) 0.005(5) 0.023(4)
C37 0.105(6) 0.067(5) 0.118(6) -0.034(4) 0.045(5) 0.000(4)
C39 0.116(6) 0.055(4) 0.121(7) -0.018(5) 0.013(5) 0.008(4)
C38 0.113(6) 0.076(5) 0.147(7) -0.037(5) 0.041(6) -0.001(5)
C48 0.067(4) 0.050(3) 0.040(3) 0.005(3) 0.010(3) 0.035(3)
C53 0.074(4) 0.071(4) 0.042(4) 0.011(3) 0.010(3) 0.030(3)
C49 0.073(4) 0.061(4) 0.039(3) 0.004(3) 0.010(3) 0.030(3)
C51 0.073(4) 0.058(3) 0.048(4) 0.007(3) 0.015(3) 0.036(3)
C52 0.083(4) 0.074(4) 0.042(4) 0.001(3) 0.019(3) 0.028(4)
C50 0.070(4) 0.066(4) 0.050(4) 0.013(3) 0.016(3) 0.037(3)
C45 0.108(5) 0.080(4) 0.051(4) 0.019(3) 0.000(4) 0.055(4)
C47 0.086(4) 0.099(5) 0.056(4) 0.018(4) 0.014(4) 0.060(4)
C46 0.088(5) 0.095(5) 0.060(4) 0.032(4) 0.005(4) 0.046(4)
C43 0.116(5) 0.128(5) 0.049(4) 0.032(4) 0.024(4) 0.081(5)
C44 0.133(6) 0.125(6) 0.047(4) 0.021(4) 0.019(4) 0.079(5)

loop_
_atom_type_symbol
_atom_type_description
_atom_type_scat_dispersion_real
_atom_type_scat_dispersion_imag
_atom_type_scat_source
C C 0.0181 0.0091 'International Tables Vol C Tables 4.2.6.8 and 6.1.1.4'
H H 0.0000 0.0000 'International Tables Vol C Tables 4.2.6.8 and 6.1.1.4'
P P 0.2955 0.4335 'International Tables Vol C Tables 4.2.6.8 and 6.1.1.4'
Cl Cl 0.3639 0.7018 'International Tables Vol C Tables 4.2.6.8 and 6.1.1.4'
Ru Ru 0.0552 3.2960 'International Tables Vol C Tables 4.2.6.8 and 6.1.1.4'

loop_
_exptl_crystal_face_index_h
_exptl_crystal_face_index_k
_exptl_crystal_face_index_l
_exptl_crystal_face_perp_dist
_exptl_oxdiff_crystal_face_indexfrac_h
_exptl_oxdiff_crystal_face_indexfrac_k
_exptl_oxdiff_crystal_face_indexfrac_l
_exptl_oxdiff_crystal_face_x
_exptl_oxdiff_crystal_face_y
_exptl_oxdiff_crystal_face_z
24 4 -1 0.0082 23.9891 4.0005 -0.9969 -0.2725 -0.7735 0.5635
-24 -4 1 0.0236 -23.9891 -4.0005 0.9969 0.2725 0.7735 -0.5635
-24 -4 0 0.0267 -23.9864 -4.0013 -0.0026 0.2377 0.7078 -0.6481
19 1 6 0.1055 18.9738 1.0045 5.9988 -0.0269 -0.1052 0.9931
18 -30 -1 0.0311 18.0018 -30.0247 -0.9997 -0.9394 0.3252 -0.0161
-18 30 1 0.0131 -18.0018 30.0247 0.9997 0.9394 -0.3252 0.0161
23 -29 1 0.0518 22.9935 -29.0226 0.9998 -0.9156 0.3046 0.2902
13 -29 -2 0.0592 13.0068 -29.0244 -1.9996 -0.8844 0.3557 -0.2125
-22 29 -1 0.0374 -21.9940 29.0225 -0.9997 0.9020 -0.3294 -0.2653
-29 22 1 0.0088 -28.9938 22.0194 0.9981 0.9126 0.1715 -0.3590

loop_
_geom_angle_atom_site_label_1
_geom_angle_atom_site_label_2
_geom_angle_atom_site_label_3
_geom_angle
C2A C1A C9A 107.0(8)
C2A C1A Ru1 115.1(8)
C9A C1A Ru1 137.8(8)
C1A C2A H2A 125.1
C3A C2A C1A 109.7(8)
C3A C2A H2A 125.1
C2A C3A C4A 108.4(8)
C2A C3A C10A 133.1(8)
C4A C3A C10A 118.4(8)
C3A C4A C9A 108.4(8)
C5A C4A C3A 134.1(10)
C5A C4A C9A 117.5(9)
C4A C5A H5A 120.0
C6A C5A C4A 120.0(10)
C6A C5A H5A 120.0
C5A C6A H6A 119.1
C5A C6A C7A 121.8(11)
C7A C6A H6A 119.1
C6A C7A H7A 118.5
C8A C7A C6A 122.9(10)
C8A C7A H7A 118.5
C7A C8A H8A 122.0
C7A C8A C9A 115.9(9)
C9A C8A H8A 122.0
C4A C9A C1A 106.5(7)
C8A C9A C1A 131.7(9)
C8A C9A C4A 121.8(8)
C11A C10A C3A 115.8(14)
C15A C10A C3A 124.1(15)
C15A C10A C11A 120.1(13)
C10A C11A C16A 119.0(16)
C12A C11A C10A 117.8(12)
C12A C11A C16A 123.2(17)
C11A C12A H12A 118.8
C11A C12A C13A 122.4(12)
C13A C12A H12A 118.8
C12A C13A H13A 120.7
C14A C13A C12A 118.7(12)
C14A C13A H13A 120.7
C13A C14A H14A 120.0
C13A C14A C15A 120.0(11)
C15A C14A H14A 120.0
C10A C15A C14A 121.0(13)
C10A C15A C17A 115(2)
C14A C15A C17A 124(2)
C11A C16A H16A 109.5
C11A C16A H16B 109.5
C11A C16A H16C 109.5
H16A C16A H16B 109.5
H16A C16A H16C 109.5
H16B C16A H16C 109.5
C15A C17A H17A 109.5
C15A C17A H17B 109.5
C15A C17A H17C 109.5
H17A C17A H17B 109.5
H17A C17A H17C 109.5
H17B C17A H17C 109.5
C2B C1B C9B 105.1(7)
C2B C1B Ru1 118.8(7)
C9B C1B Ru1 136.0(8)
C1B C2B H2B 124.3
C3B C2B C1B 111.5(8)
C3B C2B H2B 124.3
C2B C3B C4B 106.5(8)
C2B C3B C10B 127.3(7)
C4B C3B C10B 125.4(8)
C3B C4B C5B 133.6(10)
C3B C4B C9B 109.5(7)
C5B C4B C9B 117.0(8)
C4B C5B H5B 119.4
C6B C5B C4B 121.2(10)
C6B C5B H5B 119.4
C5B C6B H6B 119.1
C5B C6B C7B 121.7(11)
C7B C6B H6B 119.1
C6B C7B H7B 119.3
C8B C7B C6B 121.3(10)
C8B C7B H7B 119.3
C7B C8B H8B 121.2
C7B C8B C9B 117.6(10)
C9B C8B H8B 121.2
C1B C9B C4B 107.5(7)
C8B C9B C1B 131.3(9)
C8B C9B C4B 121.2(8)
C11B C10B C3B 126.1(11)
C15B C10B C3B 117.4(10)
C15B C10B C11B 116.5(11)
C10B C11B C12B 124.2(11)
C10B C11B C16B 118.3(16)
C12B C11B C16B 117.5(15)
C11B C12B H12B 120.4
C13B C12B C11B 119.2(10)
C13B C12B H12B 120.4
C12B C13B H13B 121.8
C12B C13B C14B 116.4(10)
C14B C13B H13B 121.8
C13B C14B H14B 116.9
C15B C14B C13B 126.2(11)
C15B C14B H14B 116.9
C10B C15B C17B 117.7(12)
C14B C15B C10B 117.4(10)
C14B C15B C17B 124.8(13)
C11B C16B H16D 109.5
C11B C16B H16E 109.5
C11B C16B H16F 109.5
H16D C16B H16E 109.5
H16D C16B H16F 109.5
H16E C16B H16F 109.5
C15B C17B H17D 109.5
C15B C17B H17E 109.5
C15B C17B H17F 109.5
H17D C17B H17E 109.5
H17D C17B H17F 109.5
H17E C17B H17F 109.5
C1A Ru1 P1 98.7(4)
C1A Ru1 P2 100.5(4)
C1A Ru1 Cl1 88.2(4)
C1A Ru1 Cl2 107.8(4)
C1B Ru1 P1 102.0(3)
C1B Ru1 P2 97.2(3)
C1B Ru1 Cl1 99.3(3)
C1B Ru1 Cl2 96.7(3)
P2 Ru1 P1 160.65(6)
Cl1 Ru1 P1 90.58(6)
Cl1 Ru1 P2 88.10(6)
Cl2 Ru1 P1 86.76(6)
Cl2 Ru1 P2 89.21(6)
Cl2 Ru1 Cl1 163.98(7)
C24 P1 Ru1 114.4(2)
C24 P1 C30 102.9(3)
C18 P1 Ru1 115.3(2)
C18 P1 C24 110.8(3)
C18 P1 C30 102.3(3)
C30 P1 Ru1 109.8(2)
C42 P2 Ru1 116.5(2)
C42 P2 C36 111.2(4)
C42 P2 C48 102.7(3)
C36 P2 Ru1 114.0(3)
C48 P2 Ru1 108.2(2)
C48 P2 C36 102.6(3)
P2 C42 H42 105.6
C47 C42 P2 116.9(5)
C47 C42 H42 105.6
C47 C42 C43 107.8(6)
C43 C42 P2 114.5(6)
C43 C42 H42 105.6
P1 C24 H24 105.5
C25 C24 P1 118.1(4)
C25 C24 H24 105.5
C29 C24 P1 112.5(5)
C29 C24 H24 105.5
C29 C24 C25 108.7(5)
C24 C25 H25A 109.5
C24 C25 H25B 109.5
H25A C25 H25B 108.1
C26 C25 C24 110.7(6)
C26 C25 H25A 109.5
C26 C25 H25B 109.5
C25 C26 H26A 109.0
C25 C26 H26B 109.0
H26A C26 H26B 107.8
C27 C26 C25 112.8(6)
C27 C26 H26A 109.0
C27 C26 H26B 109.0
C24 C29 H29A 109.3
C24 C29 H29B 109.3
H29A C29 H29B 108.0
C28 C29 C24 111.5(7)
C28 C29 H29A 109.3
C28 C29 H29B 109.3
C26 C27 H27A 109.3
C26 C27 H27B 109.3
C26 C27 C28 111.7(7)
H27A C27 H27B 107.9
C28 C27 H27A 109.3
C28 C27 H27B 109.3
C29 C28 H28A 109.2
C29 C28 H28B 109.2
C27 C28 C29 112.1(7)
C27 C28 H28A 109.2
C27 C28 H28B 109.2
H28A C28 H28B 107.9
P1 C18 H18 105.1
C23 C18 P1 115.0(5)
C23 C18 H18 105.1
C23 C18 C19 109.0(6)
C19 C18 P1 116.5(5)
C19 C18 H18 105.1
C18 C23 H23A 109.8
C18 C23 H23B 109.8
C18 C23 C22 109.2(6)
H23A C23 H23B 108.3
C22 C23 H23A 109.8
C22 C23 H23B 109.8
H21A C21 H21B 108.1
C22 C21 H21A 109.5
C22 C21 H21B 109.5
C20 C21 H21A 109.5
C20 C21 H21B 109.5
C20 C21 C22 110.5(7)
C23 C22 H22A 109.4
C23 C22 H22B 109.4
C21 C22 C23 111.2(7)
C21 C22 H22A 109.4
C21 C22 H22B 109.4
H22A C22 H22B 108.0
C18 C19 H19A 109.6
C18 C19 H19B 109.6
H19A C19 H19B 108.1
C20 C19 C18 110.3(7)
C20 C19 H19A 109.6
C20 C19 H19B 109.6
C21 C20 C19 110.9(7)
C21 C20 H20A 109.5
C21 C20 H20B 109.5
C19 C20 H20A 109.5
C19 C20 H20B 109.5
H20A C20 H20B 108.1
P1 C30 H30 106.5
C31 C30 P1 111.4(4)
C31 C30 H30 106.5
C31 C30 C35 109.9(5)
C35 C30 P1 115.5(5)
C35 C30 H30 106.5
C30 C31 H31A 109.5
C30 C31 H31B 109.5
C30 C31 C32 110.7(5)
H31A C31 H31B 108.1
C32 C31 H31A 109.5
C32 C31 H31B 109.5
C30 C35 H35A 109.6
C30 C35 H35B 109.6
C30 C35 C34 110.4(6)
H35A C35 H35B 108.1
C34 C35 H35A 109.6
C34 C35 H35B 109.6
C31 C32 H32A 109.5
C31 C32 H32B 109.5
C31 C32 C33 110.9(6)
H32A C32 H32B 108.1
C33 C32 H32A 109.5
C33 C32 H32B 109.5
C32 C33 H33A 109.3
C32 C33 H33B 109.3
H33A C33 H33B 107.9
C34 C33 C32 111.7(5)
C34 C33 H33A 109.3
C34 C33 H33B 109.3
C35 C34 H34A 109.4
C35 C34 H34B 109.4
C33 C34 C35 111.1(6)
C33 C34 H34A 109.4
C33 C34 H34B 109.4
H34A C34 H34B 108.0
P2 C36 H36 104.0
C41 C36 P2 119.7(6)
C41 C36 H36 104.0
C41 C36 C37 108.8(7)
C37 C36 P2 114.4(6)
C37 C36 H36 104.0
C36 C41 H41A 109.5
C36 C41 H41B 109.5
C36 C41 C40 110.7(8)
H41A C41 H41B 108.1
C40 C41 H41A 109.5
C40 C41 H41B 109.5
C41 C40 H40A 108.8
C41 C40 H40B 108.8
H40A C40 H40B 107.7
C39 C40 C41 113.8(9)
C39 C40 H40A 108.8
C39 C40 H40B 108.8
C36 C37 H37A 109.5
C36 C37 H37B 109.5
C36 C37 C38 110.7(8)
H37A C37 H37B 108.1
C38 C37 H37A 109.5
C38 C37 H37B 109.5
C40 C39 H39A 109.8
C40 C39 H39B 109.8
H39A C39 H39B 108.2
C38 C39 C40 109.4(8)
C38 C39 H39A 109.8
C38 C39 H39B 109.8
C37 C38 H38A 109.4
C37 C38 H38B 109.4
C39 C38 C37 111.4(11)
C39 C38 H38A 109.4
C39 C38 H38B 109.4
H38A C38 H38B 108.0
P2 C48 H48 106.9
C53 C48 P2 112.6(5)
C53 C48 H48 106.9
C53 C48 C49 109.4(6)
C49 C48 P2 113.8(4)
C49 C48 H48 106.9
C48 C53 H53A 109.3
C48 C53 H53B 109.3
C48 C53 C52 111.7(7)
H53A C53 H53B 107.9
C52 C53 H53A 109.3
C52 C53 H53B 109.3
C48 C49 H49A 109.5
C48 C49 H49B 109.5
H49A C49 H49B 108.1
C50 C49 C48 110.5(6)
C50 C49 H49A 109.5
C50 C49 H49B 109.5
H51A C51 H51B 108.1
C52 C51 H51A 109.5
C52 C51 H51B 109.5
C50 C51 H51A 109.5
C50 C51 H51B 109.5
C50 C51 C52 110.8(6)
C53 C52 H52A 109.2
C53 C52 H52B 109.2
C51 C52 C53 112.0(6)
C51 C52 H52A 109.2
C51 C52 H52B 109.2
H52A C52 H52B 107.9
C49 C50 H50A 109.3
C49 C50 H50B 109.3
C51 C50 C49 111.8(6)
C51 C50 H50A 109.3
C51 C50 H50B 109.3
H50A C50 H50B 107.9
H45A C45 H45B 108.1
C46 C45 H45A 109.6
C46 C45 H45B 109.6
C44 C45 H45A 109.6
C44 C45 H45B 109.6
C44 C45 C46 110.3(7)
C42 C47 H47A 109.4
C42 C47 H47B 109.4
H47A C47 H47B 108.0
C46 C47 C42 111.1(7)
C46 C47 H47A 109.4
C46 C47 H47B 109.4
C45 C46 C47 113.1(7)
C45 C46 H46A 109.0
C45 C46 H46B 109.0
C47 C46 H46A 109.0
C47 C46 H46B 109.0
H46A C46 H46B 107.8
C42 C43 H43A 109.0
C42 C43 H43B 109.0
H43A C43 H43B 107.8
C44 C43 C42 112.8(8)
C44 C43 H43A 109.0
C44 C43 H43B 109.0
C45 C44 C43 112.0(8)
C45 C44 H44A 109.2
C45 C44 H44B 109.2
C43 C44 H44A 109.2
C43 C44 H44B 109.2
H44A C44 H44B 107.9

loop_
_geom_bond_atom_site_label_1
_geom_bond_atom_site_label_2
_geom_bond_distance
C1A C2A 1.432(9)
C1A C9A 1.461(9)
C1A Ru1 1.924(12)
C2A H2A 0.9500
C2A C3A 1.403(9)
C3A C4A 1.423(9)
C3A C10A 1.530(19)
C4A C5A 1.420(9)
C4A C9A 1.455(9)
C5A H5A 0.9500
C5A C6A 1.354(9)
C6A H6A 0.9500
C6A C7A 1.410(9)
C7A H7A 0.9500
C7A C8A 1.375(9)
C8A H8A 0.9500
C8A C9A 1.438(9)
C10A C11A 1.401(10)
C10A C15A 1.382(10)
C11A C12A 1.392(9)
C11A C16A 1.517(10)
C12A H12A 0.9500
C12A C13A 1.392(9)
C13A H13A 0.9500
C13A C14A 1.381(9)
C14A H14A 0.9500
C14A C15A 1.392(9)
C15A C17A 1.494(10)
C16A H16A 0.9800
C16A H16B 0.9800
C16A H16C 0.9800
C17A H17A 0.9800
C17A H17B 0.9800
C17A H17C 0.9800
C1B C2B 1.450(9)
C1B C9B 1.453(9)
C1B Ru1 1.882(10)
C2B H2B 0.9500
C2B C3B 1.412(9)
C3B C4B 1.418(9)
C3B C10B 1.528(15)
C4B C5B 1.422(9)
C4B C9B 1.455(8)
C5B H5B 0.9500
C5B C6B 1.369(9)
C6B H6B 0.9500
C6B C7B 1.414(9)
C7B H7B 0.9500
C7B C8B 1.384(9)
C8B H8B 0.9500
C8B C9B 1.451(9)
C10B C11B 1.402(9)
C10B C15B 1.395(9)
C11B C12B 1.416(9)
C11B C16B 1.500(10)
C12B H12B 0.9500
C12B C13B 1.349(9)
C13B H13B 0.9500
C13B C14B 1.396(9)
C14B H14B 0.9500
C14B C15B 1.393(9)
C15B C17B 1.502(9)
C16B H16D 0.9800
C16B H16E 0.9800
C16B H16F 0.9800
C17B H17D 0.9800
C17B H17E 0.9800
C17B H17F 0.9800
Ru1 P1 2.4224(16)
Ru1 P2 2.4162(16)
Ru1 Cl1 2.3864(17)
Ru1 Cl2 2.3789(18)
P1 C24 1.845(6)
P1 C18 1.837(6)
P1 C30 1.856(6)
P2 C42 1.839(7)
P2 C36 1.856(7)
P2 C48 1.848(6)
C42 H42 1.0000
C42 C47 1.524(10)
C42 C43 1.525(10)
C24 H24 1.0000
C24 C25 1.543(9)
C24 C29 1.536(9)
C25 H25A 0.9900
C25 H25B 0.9900
C25 C26 1.526(9)
C26 H26A 0.9900
C26 H26B 0.9900
C26 C27 1.503(10)
C29 H29A 0.9900
C29 H29B 0.9900
C29 C28 1.520(9)
C27 H27A 0.9900
C27 H27B 0.9900
C27 C28 1.508(11)
C28 H28A 0.9900
C28 H28B 0.9900
C18 H18 1.0000
C18 C23 1.533(9)
C18 C19 1.536(9)
C23 H23A 0.9900
C23 H23B 0.9900
C23 C22 1.549(9)
C21 H21A 0.9900
C21 H21B 0.9900
C21 C22 1.534(12)
C21 C20 1.507(11)
C22 H22A 0.9900
C22 H22B 0.9900
C19 H19A 0.9900
C19 H19B 0.9900
C19 C20 1.530(10)
C20 H20A 0.9900
C20 H20B 0.9900
C30 H30 1.0000
C30 C31 1.532(8)
C30 C35 1.532(9)
C31 H31A 0.9900
C31 H31B 0.9900
C31 C32 1.535(8)
C35 H35A 0.9900
C35 H35B 0.9900
C35 C34 1.534(9)
C32 H32A 0.9900
C32 H32B 0.9900
C32 C33 1.536(9)
C33 H33A 0.9900
C33 H33B 0.9900
C33 C34 1.506(9)
C34 H34A 0.9900
C34 H34B 0.9900
C36 H36 1.0000
C36 C41 1.495(10)
C36 C37 1.502(11)
C41 H41A 0.9900
C41 H41B 0.9900
C41 C40 1.510(11)
C40 H40A 0.9900
C40 H40B 0.9900
C40 C39 1.492(13)
C37 H37A 0.9900
C37 H37B 0.9900
C37 C38 1.536(13)
C39 H39A 0.9900
C39 H39B 0.9900
C39 C38 1.473(14)
C38 H38A 0.9900
C38 H38B 0.9900
C48 H48 1.0000
C48 C53 1.513(9)
C48 C49 1.548(9)
C53 H53A 0.9900
C53 H53B 0.9900
C53 C52 1.525(9)
C49 H49A 0.9900
C49 H49B 0.9900
C49 C50 1.537(9)
C51 H51A 0.9900
C51 H51B 0.9900
C51 C52 1.514(10)
C51 C50 1.511(9)
C52 H52A 0.9900
C52 H52B 0.9900
C50 H50A 0.9900
C50 H50B 0.9900
C45 H45A 0.9900
C45 H45B 0.9900
C45 C46 1.505(11)
C45 C44 1.502(11)
C47 H47A 0.9900
C47 H47B 0.9900
C47 C46 1.512(11)
C46 H46A 0.9900
C46 H46B 0.9900
C43 H43A 0.9900
C43 H43B 0.9900
C43 C44 1.520(12)
C44 H44A 0.9900
C44 H44B 0.9900

loop_
_geom_torsion_atom_site_label_1
_geom_torsion_atom_site_label_2
_geom_torsion_atom_site_label_3
_geom_torsion_atom_site_label_4
_geom_torsion
C1A C2A C3A C4A 0.1(2)
C1A C2A C3A C10A 176.4(14)
C2A C1A C9A C4A -0.3(4)
C2A C1A C9A C8A -179.7(5)
C2A C3A C4A C5A -179.8(5)
C2A C3A C4A C9A -0.2(4)
C2A C3A C10A C11A 79.1(11)
C2A C3A C10A C15A -101.0(11)
C3A C4A C5A C6A -180.0(5)
C3A C4A C9A C1A 0.3(5)
C3A C4A C9A C8A 179.8(4)
C3A C10A C11A C12A -179.9(2)
C3A C10A C11A C16A 0.1(2)
C3A C10A C15A C14A -179.9(3)
C3A C10A C15A C17A 0.2(5)
C4A C3A C10A C11A -104.8(8)
C4A C3A C10A C15A 75.1(8)
C4A C5A C6A C7A -0.3(8)
C5A C4A C9A C1A 180.0(4)
C5A C4A C9A C8A -0.5(8)
C5A C6A C7A C8A 0.2(8)
C6A C7A C8A C9A -0.2(8)
C7A C8A C9A C1A 179.7(5)
C7A C8A C9A C4A 0.4(8)
C9A C1A C2A C3A 0.2(2)
C9A C4A C5A C6A 0.5(8)
C10A C3A C4A C5A 3.2(14)
C10A C3A C4A C9A -177.2(12)
C10A C11A C12A C13A -0.2(6)
C11A C10A C15A C14A 0.0(6)
C11A C10A C15A C17A -179.9(3)
C11A C12A C13A C14A 0.0(8)
C12A C13A C14A C15A 0.2(8)
C13A C14A C15A C10A -0.2(8)
C13A C14A C15A C17A 179.7(5)
C15A C10A C11A C12A 0.2(4)
C15A C10A C11A C16A -179.8(3)
C16A C11A C12A C13A 179.8(4)
C1B C2B C3B C4B -0.2(2)
C1B C2B C3B C10B -170.4(10)
C2B C1B C9B C4B 0.1(4)
C2B C1B C9B C8B -179.8(5)
C2B C1B Ru1 C1A 29(3)
C2B C1B Ru1 P1 103.3(4)
C2B C1B Ru1 P2 -78.6(5)
C2B C1B Ru1 Cl1 10.7(5)
C2B C1B Ru1 Cl2 -168.6(4)
C2B C3B C4B C5B 179.8(5)
C2B C3B C4B C9B 0.2(4)
C2B C3B C10B C11B 112.5(7)
C2B C3B C10B C15B -67.6(8)
C3B C4B C5B C6B -179.7(5)
C3B C4B C9B C1B -0.2(5)
C3B C4B C9B C8B 179.7(4)
C3B C10B C11B C12B -179.9(3)
C3B C10B C11B C16B 0.1(3)
C3B C10B C15B C14B 180.0(4)
C3B C10B C15B C17B 0.0(6)
C4B C3B C10B C11B -56.0(7)
C4B C3B C10B C15B 124.0(7)
C4B C5B C6B C7B 0.3(8)
C5B C4B C9B C1B -179.8(4)
C5B C4B C9B C8B 0.1(7)
C5B C6B C7B C8B -0.2(8)
C6B C7B C8B C9B 0.1(8)
C7B C8B C9B C1B 179.8(5)
C7B C8B C9B C4B 0.0(8)
C9B C1B C2B C3B 0.1(2)
C9B C1B Ru1 C1A -155(3)
C9B C1B Ru1 P1 -80.6(7)
C9B C1B Ru1 P2 97.6(7)
C9B C1B Ru1 Cl1 -173.2(6)
C9B C1B Ru1 Cl2 7.5(7)
C9B C4B C5B C6B -0.2(8)
C10B C3B C4B C5B -9.8(12)
C10B C3B C4B C9B 170.7(9)
C10B C11B C12B C13B 0.0(6)
C11B C10B C15B C14B 0.0(6)
C11B C10B C15B C17B 180.0(4)
C11B C12B C13B C14B -0.2(8)
C12B C13B C14B C15B 0.3(9)
C13B C14B C15B C10B -0.2(9)
C13B C14B C15B C17B 179.8(6)
C15B C10B C11B C12B 0.1(4)
C15B C10B C11B C16B -179.9(4)
C16B C11B C12B C13B 180.0(5)
Ru1 C1A C2A C3A -176.2(7)
Ru1 C1A C9A C4A 174.8(10)
Ru1 C1A C9A C8A -4.6(13)
Ru1 C1B C2B C3B 177.3(6)
Ru1 C1B C9B C4B -176.4(8)
Ru1 C1B C9B C8B 3.7(11)
Ru1 P1 C24 C25 -153.9(4)
Ru1 P1 C24 C29 78.2(5)
Ru1 P1 C18 C23 -59.3(6)
Ru1 P1 C18 C19 171.4(5)
Ru1 P1 C30 C31 54.7(5)
Ru1 P1 C30 C35 -71.6(5)
Ru1 P2 C42 C47 163.2(5)
Ru1 P2 C42 C43 -69.4(7)
Ru1 P2 C36 C41 -158.8(7)
Ru1 P2 C36 C37 69.4(8)
Ru1 P2 C48 C53 55.6(5)
Ru1 P2 C48 C49 -69.6(5)
P1 C24 C25 C26 173.8(5)
P1 C24 C29 C28 -170.0(6)
P1 C18 C23 C22 167.9(6)
P1 C18 C19 C20 -167.6(6)
P1 C30 C31 C32 172.9(4)
P1 C30 C35 C34 -174.5(4)
P2 C42 C47 C46 -172.7(6)
P2 C42 C43 C44 171.5(6)
P2 C36 C41 C40 169.4(7)
P2 C36 C37 C38 -164.9(8)
P2 C48 C53 C52 175.7(5)
P2 C48 C49 C50 -176.5(5)
C42 P2 C36 C41 67.1(8)
C42 P2 C36 C37 -64.8(9)
C42 P2 C48 C53 179.3(5)
C42 P2 C48 C49 54.1(5)
C42 C47 C46 C45 -57.7(10)
C42 C43 C44 C45 55.9(11)
C24 P1 C18 C23 72.5(6)
C24 P1 C18 C19 -56.8(6)
C24 P1 C30 C31 -67.4(5)
C24 P1 C30 C35 166.2(5)
C24 C25 C26 C27 55.6(8)
C24 C29 C28 C27 -56.2(11)
C25 C24 C29 C28 57.3(9)
C25 C26 C27 C28 -53.1(10)
C26 C27 C28 C29 53.0(11)
C29 C24 C25 C26 -56.6(8)
C18 P1 C24 C25 73.8(6)
C18 P1 C24 C29 -54.1(6)
C18 P1 C30 C31 177.6(5)
C18 P1 C30 C35 51.2(5)
C18 C23 C22 C21 57.7(10)
C18 C19 C20 C21 -59.1(10)
C23 C18 C19 C20 60.3(9)
C22 C21 C20 C19 56.3(10)
C19 C18 C23 C22 -59.2(9)
C20 C21 C22 C23 -56.2(10)
C30 P1 C24 C25 -34.9(6)
C30 P1 C24 C29 -162.8(5)
C30 P1 C18 C23 -178.4(6)
C30 P1 C18 C19 52.3(6)
C30 C31 C32 C33 55.7(7)
C30 C35 C34 C33 -57.6(8)
C31 C30 C35 C34 58.4(7)
C31 C32 C33 C34 -54.8(7)
C35 C30 C31 C32 -57.8(7)
C32 C33 C34 C35 55.7(8)
C36 P2 C42 C47 -63.9(7)
C36 P2 C42 C43 63.5(7)
C36 P2 C48 C53 -65.2(6)
C36 P2 C48 C49 169.6(5)
C36 C41 C40 C39 56.0(13)
C36 C37 C38 C39 -59.0(14)
C41 C36 C37 C38 58.2(13)
C41 C40 C39 C38 -54.5(14)
C40 C39 C38 C37 55.0(15)
C37 C36 C41 C40 -56.4(12)
C48 P2 C42 C47 45.2(7)
C48 P2 C42 C43 172.6(6)
C48 P2 C36 C41 -42.0(8)
C48 P2 C36 C37 -173.9(8)
C48 C53 C52 C51 56.5(9)
C48 C49 C50 C51 -56.5(8)
C53 C48 C49 C50 56.6(8)
C49 C48 C53 C52 -56.7(8)
C52 C51 C50 C49 54.9(8)
C50 C51 C52 C53 -54.5(9)
C47 C42 C43 C44 -56.6(11)
C46 C45 C44 C43 -52.4(12)
C43 C42 C47 C46 56.7(10)
C44 C45 C46 C47 54.1(11)

loop_
_platon_squeeze_void_nr
_platon_squeeze_void_average_x
_platon_squeeze_void_average_y
_platon_squeeze_void_average_z
_platon_squeeze_void_volume
_platon_squeeze_void_count_electrons
_platon_squeeze_void_content
1 0.000 0.000 -0.007 1438 189 ' '
2 0.333 0.667 0.167 1437 190 ' '
3 0.667 0.333 0.834 1437 190 ' '
